data_4304290
loop_
_publ_author_name
'Jacob Schneider'
'Young-A Lee'
'Javier P\'erez'
'William W. Brennessel'
'Christine Flaschenriem'
'Richard Eisenberg'

_publ_section_title
;
Strong Intra- and Intermolecular Aurophilic Interactions in a New Series of
Brilliantly Luminescent Dinuclear Cationic and Neutral Au(I)
Benzimidazolethiolate Complexes
;
_journal_name_full 'Inorganic Chemistry'
_journal_page_first 957
_journal_page_last 968
_journal_paper_doi 10.1021/ic701763x
_journal_volume 47
_journal_year 2008
_chemical_formula_moiety 'C33 H29 Au2 N2 P2 S, C2 F3 O2'
_chemical_formula_sum 'C35 H29 Au2 F3 N2 O2 P2 S'
_chemical_formula_weight 1054.54
_chemical_name_common eisjp04
_chemical_name_systematic
;
 ?
;
_space_group_IT_number 15
_symmetry_cell_setting monoclinic
_symmetry_space_group_name_Hall '-C 2yc'
_symmetry_space_group_name_H-M 'C 1 2/c 1'
_atom_sites_solution_hydrogens geom
_atom_sites_solution_primary direct
_atom_sites_solution_secondary difmap
_audit_creation_method SHELXL-97
_cell_angle_alpha 90.00
_cell_angle_beta 102.613(3)
_cell_angle_gamma 90.00
_cell_formula_units_Z 8
_cell_length_a 16.810(3)
_cell_length_b 22.339(4)
_cell_length_c 20.605(4)
_cell_measurement_reflns_used 3403
_cell_measurement_temperature 193(2)
_cell_measurement_theta_max 27.11
_cell_measurement_theta_min 2.73
_cell_volume 7551(2)
_computing_cell_refinement 'SAINT, Bruker'
_computing_data_collection 'SMART, Bruker'
_computing_data_reduction 'SAINT, Bruker'
_computing_molecular_graphics 'SHELXTL, Bruker'
_computing_publication_material 'Bruker SHELXTL'
_computing_structure_refinement 'SHELXL-97 (Sheldrick, 1997)'
_computing_structure_solution 'SHELXS-97 (Sheldrick, 1997)'
_diffrn_ambient_temperature 193(2)
_diffrn_measured_fraction_theta_full 0.988
_diffrn_measured_fraction_theta_max 0.988
_diffrn_measurement_device_type 'Bruker SMART CCD Platform'
_diffrn_measurement_method 'area detector, \w scans per \f'
_diffrn_radiation_monochromator graphite
_diffrn_radiation_source 'normal-focus sealed tube'
_diffrn_radiation_type MoK\a
_diffrn_radiation_wavelength 0.71073
_diffrn_reflns_av_R_equivalents 0.0584
_diffrn_reflns_av_sigmaI/netI 0.0654
_diffrn_reflns_limit_h_max 22
_diffrn_reflns_limit_h_min -21
_diffrn_reflns_limit_k_max 28
_diffrn_reflns_limit_k_min -29
_diffrn_reflns_limit_l_max 27
_diffrn_reflns_limit_l_min -27
_diffrn_reflns_number 39618
_diffrn_reflns_theta_full 27.88
_diffrn_reflns_theta_max 27.88
_diffrn_reflns_theta_min 1.54
_exptl_absorpt_coefficient_mu 7.950
_exptl_absorpt_correction_T_max 0.2093
_exptl_absorpt_correction_T_min 0.1389
_exptl_absorpt_correction_type multi-scan
_exptl_absorpt_process_details 'SADABS, R. Blessing, 1995'
_exptl_crystal_colour colorless
_exptl_crystal_density_diffrn 1.855
_exptl_crystal_density_method 'not measured'
_exptl_crystal_description block
_exptl_crystal_F_000 4000
_exptl_crystal_size_max 0.30
_exptl_crystal_size_mid 0.20
_exptl_crystal_size_min 0.20
_refine_diff_density_max 2.288
_refine_diff_density_min -0.913
_refine_diff_density_rms 0.186
_refine_ls_extinction_method none
_refine_ls_goodness_of_fit_ref 1.073
_refine_ls_hydrogen_treatment constr
_refine_ls_matrix_type full
_refine_ls_number_parameters 425
_refine_ls_number_reflns 8920
_refine_ls_number_restraints 0
_refine_ls_restrained_S_all 1.073
_refine_ls_R_factor_all 0.1023
_refine_ls_R_factor_gt 0.0583
_refine_ls_shift/su_max 0.000
_refine_ls_shift/su_mean 0.000
_refine_ls_structure_factor_coef Fsqd
_refine_ls_weighting_details 'calc w=1/[\s^2^(Fo^2^)+(0.0756P)^2^+13.3053P] where P=(Fo^2^+2Fc^2^)/3'
_refine_ls_weighting_scheme calc
_refine_ls_wR_factor_gt 0.1350
_refine_ls_wR_factor_ref 0.1457
_reflns_number_gt 5738
_reflns_number_total 8920
_reflns_threshold_expression >2sigma(I)
_cod_data_source_file ic701763x-file002_2.cif
_cod_data_source_block eisjp04
_cod_database_code 4304290

loop_
_symmetry_equiv_pos_as_xyz
'x, y, z'
'-x, y, -z+1/2'
'x+1/2, y+1/2, z'
'-x+1/2, y+1/2, -z+1/2'
'-x, -y, -z'
'x, -y, z-1/2'
'-x+1/2, -y+1/2, -z'
'x+1/2, -y+1/2, z-1/2'

loop_
_atom_site_label
_atom_site_type_symbol
_atom_site_fract_x
_atom_site_fract_y
_atom_site_fract_z
_atom_site_U_iso_or_equiv
_atom_site_adp_type
_atom_site_occupancy
_atom_site_symmetry_multiplicity
_atom_site_calc_flag
_atom_site_refinement_flags
_atom_site_disorder_assembly
_atom_site_disorder_group
Au1 Au 0.96012(2) 0.340054(17) 0.109196(18) 0.04476(13) Uani 1 1 d . . .
Au2 Au 0.94908(2) 0.216255(17) 0.146329(18) 0.04488(13) Uani 1 1 d . . .
S1 S 0.88144(15) 0.24287(14) 0.22883(13) 0.0542(7) Uani 1 1 d . . .
P1 P 1.01894(14) 0.31871(11) 0.02404(12) 0.0421(6) Uani 1 1 d . . .
P2 P 1.00805(13) 0.18752(11) 0.06248(12) 0.0408(6) Uani 1 1 d . . .
N1 N 0.9088(4) 0.3580(4) 0.1899(4) 0.048(2) Uani 1 1 d . . .
N2 N 0.8529(5) 0.3494(5) 0.2770(4) 0.060(3) Uani 1 1 d . . .
H2N H 0.8319 0.3336 0.3087 0.072 Uiso 1 1 calc R . .
C1 C 0.8817(5) 0.3189(5) 0.2302(5) 0.051(3) Uani 1 1 d . . .
C2 C 0.8963(5) 0.4168(5) 0.2099(5) 0.050(3) Uani 1 1 d . . .
C3 C 0.9118(7) 0.4714(5) 0.1867(6) 0.068(3) Uani 1 1 d . . .
H3A H 0.9341 0.4738 0.1482 0.082 Uiso 1 1 calc R . .
C4 C 0.8966(6) 0.5217(6) 0.2164(7) 0.077(4) Uani 1 1 d . . .
C5 C 0.8634(7) 0.5156(7) 0.2768(8) 0.095(5) Uani 1 1 d . . .
H5A H 0.8539 0.5507 0.3002 0.114 Uiso 1 1 calc R . .
C6 C 0.8460(7) 0.4612(7) 0.2999(6) 0.077(4) Uani 1 1 d . . .
H6A H 0.8233 0.4578 0.3381 0.093 Uiso 1 1 calc R . .
C7 C 0.8624(6) 0.4107(6) 0.2659(5) 0.064(3) Uani 1 1 d . . .
C8 C 0.9147(11) 0.5850(8) 0.1833(9) 0.135(7) Uani 1 1 d . . .
H8A H 0.9449 0.5775 0.1485 0.202 Uiso 1 1 calc R . .
H8B H 0.9471 0.6108 0.2176 0.202 Uiso 1 1 calc R . .
H8C H 0.8630 0.6049 0.1639 0.202 Uiso 1 1 calc R . .
C9 C 1.0714(5) 0.2467(4) 0.0378(5) 0.044(2) Uani 1 1 d . . .
H9A H 1.1216 0.2514 0.0729 0.052 Uiso 1 1 calc R . .
H9B H 1.0877 0.2344 -0.0036 0.052 Uiso 1 1 calc R . .
C10 C 0.9475(6) 0.3122(4) -0.0571(5) 0.050(2) Uani 1 1 d . . .
C11 C 0.9782(7) 0.3041(5) -0.1138(5) 0.058(3) Uani 1 1 d . . .
H11A H 1.0352 0.3063 -0.1117 0.070 Uiso 1 1 calc R . .
C12 C 0.9237(7) 0.2926(5) -0.1742(6) 0.067(3) Uani 1 1 d . . .
H12A H 0.9434 0.2848 -0.2133 0.080 Uiso 1 1 calc R . .
C13 C 0.8416(7) 0.2926(6) -0.1764(6) 0.072(3) Uani 1 1 d . . .
H13A H 0.8044 0.2867 -0.2178 0.087 Uiso 1 1 calc R . .
C14 C 0.8117(7) 0.3010(8) -0.1200(6) 0.105(6) Uani 1 1 d . . .
H14A H 0.7546 0.3005 -0.1226 0.126 Uiso 1 1 calc R . .
C15 C 0.8657(6) 0.3102(6) -0.0588(6) 0.073(4) Uani 1 1 d . . .
H15A H 0.8460 0.3151 -0.0193 0.087 Uiso 1 1 calc R . .
C16 C 1.0963(5) 0.3738(4) 0.0133(5) 0.044(2) Uani 1 1 d . . .
C17 C 1.0774(7) 0.4349(5) 0.0208(6) 0.064(3) Uani 1 1 d . . .
H17A H 1.0270 0.4460 0.0313 0.077 Uiso 1 1 calc R . .
C18 C 1.1307(6) 0.4760(5) 0.0132(6) 0.064(3) Uani 1 1 d . . .
H18A H 1.1184 0.5169 0.0193 0.076 Uiso 1 1 calc R . .
C19 C 1.2022(7) 0.4627(5) -0.0030(5) 0.064(3) Uani 1 1 d . . .
H19A H 1.2376 0.4939 -0.0105 0.077 Uiso 1 1 calc R . .
C20 C 1.2232(6) 0.4044(5) -0.0087(6) 0.063(3) Uani 1 1 d . . .
H20A H 1.2747 0.3948 -0.0179 0.076 Uiso 1 1 calc R . .
C21 C 1.1684(5) 0.3579(4) -0.0009(5) 0.048(2) Uani 1 1 d . . .
H21A H 1.1819 0.3171 -0.0054 0.057 Uiso 1 1 calc R . .
C22 C 0.9343(5) 0.1638(4) -0.0127(5) 0.047(2) Uani 1 1 d . . .
C23 C 0.9567(6) 0.1547(4) -0.0716(5) 0.051(2) Uani 1 1 d . . .
H23A H 1.0121 0.1596 -0.0740 0.061 Uiso 1 1 calc R . .
C24 C 0.8999(7) 0.1384(5) -0.1274(5) 0.060(3) Uani 1 1 d . . .
H24A H 0.9155 0.1314 -0.1684 0.072 Uiso 1 1 calc R . .
C25 C 0.8196(7) 0.1324(5) -0.1225(6) 0.071(4) Uani 1 1 d . . .
H25A H 0.7795 0.1242 -0.1617 0.085 Uiso 1 1 calc R . .
C26 C 0.7967(6) 0.1377(6) -0.0659(7) 0.073(4) Uani 1 1 d . . .
H26A H 0.7419 0.1296 -0.0635 0.088 Uiso 1 1 calc R . .
C27 C 0.8535(6) 0.1555(5) -0.0091(6) 0.065(3) Uani 1 1 d . . .
H27A H 0.8370 0.1618 0.0316 0.078 Uiso 1 1 calc R . .
C28 C 1.0776(5) 0.1262(4) 0.0871(5) 0.045(2) Uani 1 1 d . . .
C29 C 1.0632(7) 0.0685(5) 0.0596(6) 0.066(3) Uani 1 1 d . . .
H29A H 1.0167 0.0610 0.0250 0.079 Uiso 1 1 calc R . .
C30 C 1.1172(7) 0.0229(5) 0.0833(6) 0.072(3) Uani 1 1 d . . .
H30A H 1.1087 -0.0156 0.0633 0.086 Uiso 1 1 calc R . .
C31 C 1.1819(6) 0.0318(5) 0.1345(5) 0.060(3) Uani 1 1 d . . .
H31A H 1.2161 -0.0005 0.1529 0.071 Uiso 1 1 calc R . .
C32 C 1.1966(7) 0.0872(5) 0.1585(5) 0.064(3) Uani 1 1 d . . .
H32A H 1.2437 0.0941 0.1926 0.077 Uiso 1 1 calc R . .
C33 C 1.1449(6) 0.1358(5) 0.1350(5) 0.061(3) Uani 1 1 d . . .
H33A H 1.1573 0.1747 0.1528 0.074 Uiso 1 1 calc R . .
F1 F 0.6812(5) 0.3721(5) 0.2931(4) 0.125(4) Uani 1 1 d . . .
F2 F 0.5751(5) 0.3191(6) 0.3035(5) 0.147(4) Uani 1 1 d . . .
F3 F 0.6247(7) 0.3848(6) 0.3756(6) 0.152(4) Uani 1 1 d . . .
C34 C 0.6465(9) 0.3383(10) 0.3316(7) 0.108(6) Uani 1 1 d . . .
C35 C 0.6995(10) 0.2931(6) 0.3683(6) 0.082(4) Uani 1 1 d . . .
O1 O 0.7704(5) 0.2880(4) 0.3541(4) 0.072(2) Uani 1 1 d . . .
O2 O 0.6682(6) 0.2715(6) 0.4130(6) 0.132(5) Uani 1 1 d . . .

loop_
_atom_site_aniso_label
_atom_site_aniso_U_11
_atom_site_aniso_U_22
_atom_site_aniso_U_33
_atom_site_aniso_U_23
_atom_site_aniso_U_13
_atom_site_aniso_U_12
Au1 0.03222(19) 0.0485(2) 0.0501(2) 0.00096(17) 0.00137(15) 0.00335(16)
Au2 0.0356(2) 0.0497(2) 0.0486(2) 0.00388(17) 0.00730(15) 0.00237(16)
S1 0.0457(14) 0.0663(18) 0.0497(14) 0.0073(13) 0.0085(11) 0.0060(13)
P1 0.0294(11) 0.0442(14) 0.0489(14) 0.0045(11) 0.0009(10) -0.0008(10)
P2 0.0275(11) 0.0435(14) 0.0499(14) 0.0020(11) 0.0052(10) 0.0000(10)
N1 0.036(4) 0.048(5) 0.054(5) -0.012(4) -0.002(4) -0.005(4)
N2 0.044(5) 0.096(8) 0.036(4) -0.006(5) -0.003(4) 0.018(5)
C1 0.035(5) 0.073(7) 0.037(5) -0.004(5) -0.011(4) 0.009(5)
C2 0.023(4) 0.064(7) 0.050(6) -0.024(5) -0.017(4) 0.011(4)
C3 0.059(7) 0.058(8) 0.076(8) -0.021(6) -0.011(6) -0.005(6)
C4 0.038(6) 0.088(10) 0.089(9) -0.042(8) -0.025(6) 0.016(6)
C5 0.056(7) 0.088(11) 0.114(12) -0.064(10) -0.038(8) 0.018(7)
C6 0.052(7) 0.093(10) 0.075(8) -0.036(8) -0.011(6) 0.014(7)
C7 0.036(5) 0.094(10) 0.055(7) -0.021(7) -0.006(5) 0.006(6)
C8 0.166(18) 0.089(13) 0.135(15) 0.018(11) 0.003(14) -0.008(12)
C9 0.030(4) 0.039(5) 0.058(6) -0.001(4) 0.001(4) -0.005(4)
C10 0.044(5) 0.039(6) 0.060(6) 0.005(5) -0.003(5) -0.002(4)
C11 0.048(6) 0.065(7) 0.054(6) 0.006(5) -0.003(5) -0.009(5)
C12 0.061(7) 0.077(8) 0.055(6) 0.020(6) 0.001(5) 0.011(6)
C13 0.056(7) 0.096(10) 0.057(7) 0.002(7) -0.006(6) 0.002(7)
C14 0.025(5) 0.218(18) 0.067(8) -0.015(10) -0.003(5) 0.010(8)
C15 0.031(5) 0.118(10) 0.066(7) -0.019(7) 0.004(5) -0.007(6)
C16 0.029(4) 0.049(6) 0.052(5) 0.013(5) 0.004(4) -0.001(4)
C17 0.053(6) 0.045(6) 0.094(9) 0.011(6) 0.015(6) 0.008(5)
C18 0.047(6) 0.044(6) 0.097(9) 0.009(6) 0.010(6) -0.003(5)
C19 0.068(7) 0.053(7) 0.066(7) 0.016(6) 0.004(6) -0.021(6)
C20 0.049(6) 0.060(7) 0.087(8) 0.005(6) 0.026(6) -0.007(5)
C21 0.041(5) 0.044(6) 0.060(6) 0.006(5) 0.014(5) 0.004(4)
C22 0.031(5) 0.044(6) 0.064(6) -0.003(5) 0.005(4) 0.002(4)
C23 0.043(5) 0.052(6) 0.055(6) 0.006(5) 0.007(5) 0.000(5)
C24 0.059(7) 0.055(7) 0.057(6) 0.002(5) -0.008(5) -0.006(6)
C25 0.064(8) 0.069(8) 0.063(7) 0.006(6) -0.024(6) 0.001(6)
C26 0.032(5) 0.085(9) 0.092(9) -0.017(8) -0.011(6) 0.000(6)
C27 0.036(5) 0.090(9) 0.068(7) -0.013(6) 0.007(5) -0.002(6)
C28 0.039(5) 0.045(6) 0.048(5) 0.009(4) 0.003(4) 0.008(4)
C29 0.054(6) 0.043(6) 0.089(8) 0.006(6) -0.012(6) -0.009(5)
C30 0.064(7) 0.034(6) 0.106(10) 0.004(6) -0.006(7) -0.005(5)
C31 0.049(6) 0.055(7) 0.071(7) 0.013(6) 0.005(5) 0.008(5)
C32 0.064(7) 0.057(7) 0.059(6) -0.003(6) -0.014(5) 0.010(6)
C33 0.059(7) 0.055(7) 0.062(7) -0.002(5) -0.004(5) 0.013(6)
F1 0.086(6) 0.186(10) 0.113(7) 0.078(7) 0.046(5) 0.044(6)
F2 0.049(5) 0.248(13) 0.125(8) -0.022(8) -0.020(5) -0.009(6)
F3 0.150(9) 0.171(11) 0.141(9) 0.034(8) 0.045(7) 0.037(8)
C34 0.068(9) 0.20(2) 0.057(8) -0.015(11) 0.027(7) 0.011(11)
C35 0.104(12) 0.077(9) 0.056(7) -0.005(7) -0.003(8) -0.002(9)
O1 0.065(5) 0.090(6) 0.061(5) -0.003(4) 0.014(4) 0.011(5)
O2 0.076(7) 0.194(13) 0.128(9) 0.091(9) 0.024(6) -0.032(7)

loop_
_atom_type_symbol
_atom_type_description
_atom_type_scat_dispersion_real
_atom_type_scat_dispersion_imag
_atom_type_scat_source
C C 0.0033 0.0016 'International Tables Vol C Tables 4.2.6.8 and 6.1.1.4'
H H 0.0000 0.0000 'International Tables Vol C Tables 4.2.6.8 and 6.1.1.4'
N N 0.0061 0.0033 'International Tables Vol C Tables 4.2.6.8 and 6.1.1.4'
O O 0.0106 0.0060 'International Tables Vol C Tables 4.2.6.8 and 6.1.1.4'
F F 0.0171 0.0103 'International Tables Vol C Tables 4.2.6.8 and 6.1.1.4'
P P 0.1023 0.0942 'International Tables Vol C Tables 4.2.6.8 and 6.1.1.4'
S S 0.1246 0.1234 'International Tables Vol C Tables 4.2.6.8 and 6.1.1.4'
Au Au -2.0133 8.8022 'International Tables Vol C Tables 4.2.6.8 and 6.1.1.4'

loop_
_geom_angle_atom_site_label_1
_geom_angle_atom_site_label_2
_geom_angle_atom_site_label_3
_geom_angle
_geom_angle_site_symmetry_1
_geom_angle_site_symmetry_3
_geom_angle_publ_flag
N1 Au1 P1 178.1(2) . . ?
N1 Au1 Au2 84.9(2) . . ?
P1 Au1 Au2 93.92(7) . . ?
P2 Au2 S1 176.51(9) . . ?
P2 Au2 Au1 90.30(7) . . ?
S1 Au2 Au1 91.08(8) . . ?
C1 S1 Au2 105.6(4) . . ?
C9 P1 C16 106.1(4) . . ?
C9 P1 C10 105.6(4) . . ?
C16 P1 C10 106.3(4) . . ?
C9 P1 Au1 110.3(3) . . ?
C16 P1 Au1 113.3(3) . . ?
C10 P1 Au1 114.6(4) . . ?
C28 P2 C9 104.2(4) . . ?
C28 P2 C22 107.1(4) . . ?
C9 P2 C22 107.4(4) . . ?
C28 P2 Au2 111.5(3) . . ?
C9 P2 Au2 112.6(3) . . ?
C22 P2 Au2 113.4(3) . . ?
C1 N1 C2 109.4(9) . . ?
C1 N1 Au1 128.5(7) . . ?
C2 N1 Au1 122.1(7) . . ?
C1 N2 C7 107.7(10) . . ?
C1 N2 H2N 126.2 . . ?
C7 N2 H2N 126.2 . . ?
N1 C1 N2 109.4(10) . . ?
N1 C1 S1 129.5(8) . . ?
N2 C1 S1 121.0(9) . . ?
C3 C2 C7 121.5(11) . . ?
C3 C2 N1 133.1(10) . . ?
C7 C2 N1 105.4(10) . . ?
C4 C3 C2 121.7(13) . . ?
C4 C3 H3A 119.2 . . ?
C2 C3 H3A 119.2 . . ?
C3 C4 C5 117.1(14) . . ?
C3 C4 C8 117.9(14) . . ?
C5 C4 C8 125.0(12) . . ?
C6 C5 C4 121.7(12) . . ?
C6 C5 H5A 119.1 . . ?
C4 C5 H5A 119.1 . . ?
C5 C6 C7 117.9(14) . . ?
C5 C6 H6A 121.0 . . ?
C7 C6 H6A 121.0 . . ?
C6 C7 C2 120.0(13) . . ?
C6 C7 N2 131.9(12) . . ?
C2 C7 N2 108.1(10) . . ?
C4 C8 H8A 109.5 . . ?
C4 C8 H8B 109.5 . . ?
H8A C8 H8B 109.5 . . ?
C4 C8 H8C 109.5 . . ?
H8A C8 H8C 109.5 . . ?
H8B C8 H8C 109.5 . . ?
P1 C9 P2 112.8(5) . . ?
P1 C9 H9A 109.0 . . ?
P2 C9 H9A 109.0 . . ?
P1 C9 H9B 109.0 . . ?
P2 C9 H9B 109.0 . . ?
H9A C9 H9B 107.8 . . ?
C15 C10 C11 122.0(10) . . ?
C15 C10 P1 118.6(9) . . ?
C11 C10 P1 119.1(7) . . ?
C10 C11 C12 118.8(10) . . ?
C10 C11 H11A 120.6 . . ?
C12 C11 H11A 120.6 . . ?
C13 C12 C11 119.2(11) . . ?
C13 C12 H12A 120.4 . . ?
C11 C12 H12A 120.4 . . ?
C12 C13 C14 121.6(11) . . ?
C12 C13 H13A 119.2 . . ?
C14 C13 H13A 119.2 . . ?
C13 C14 C15 119.8(11) . . ?
C13 C14 H14A 120.1 . . ?
C15 C14 H14A 120.1 . . ?
C10 C15 C14 118.6(11) . . ?
C10 C15 H15A 120.7 . . ?
C14 C15 H15A 120.7 . . ?
C21 C16 C17 120.6(9) . . ?
C21 C16 P1 122.7(8) . . ?
C17 C16 P1 116.7(7) . . ?
C18 C17 C16 118.9(11) . . ?
C18 C17 H17A 120.6 . . ?
C16 C17 H17A 120.6 . . ?
C17 C18 C19 122.9(11) . . ?
C17 C18 H18A 118.6 . . ?
C19 C18 H18A 118.6 . . ?
C18 C19 C20 119.6(10) . . ?
C18 C19 H19A 120.2 . . ?
C20 C19 H19A 120.2 . . ?
C19 C20 C21 120.2(10) . . ?
C19 C20 H20A 119.9 . . ?
C21 C20 H20A 119.9 . . ?
C16 C21 C20 117.8(10) . . ?
C16 C21 H21A 121.1 . . ?
C20 C21 H21A 121.1 . . ?
C23 C22 C27 119.5(9) . . ?
C23 C22 P2 121.8(7) . . ?
C27 C22 P2 118.8(8) . . ?
C22 C23 C24 120.6(10) . . ?
C22 C23 H23A 119.7 . . ?
C24 C23 H23A 119.7 . . ?
C23 C24 C25 118.4(11) . . ?
C23 C24 H24A 120.8 . . ?
C25 C24 H24A 120.8 . . ?
C26 C25 C24 122.5(10) . . ?
C26 C25 H25A 118.7 . . ?
C24 C25 H25A 118.7 . . ?
C25 C26 C27 119.3(11) . . ?
C25 C26 H26A 120.3 . . ?
C27 C26 H26A 120.3 . . ?
C22 C27 C26 119.4(11) . . ?
C22 C27 H27A 120.3 . . ?
C26 C27 H27A 120.3 . . ?
C33 C28 C29 119.0(9) . . ?
C33 C28 P2 118.4(8) . . ?
C29 C28 P2 122.6(7) . . ?
C30 C29 C28 119.4(10) . . ?
C30 C29 H29A 120.3 . . ?
C28 C29 H29A 120.3 . . ?
C31 C30 C29 121.4(11) . . ?
C31 C30 H30A 119.3 . . ?
C29 C30 H30A 119.3 . . ?
C32 C31 C30 118.4(10) . . ?
C32 C31 H31A 120.8 . . ?
C30 C31 H31A 120.8 . . ?
C31 C32 C33 122.5(10) . . ?
C31 C32 H32A 118.7 . . ?
C33 C32 H32A 118.7 . . ?
C28 C33 C32 119.1(10) . . ?
C28 C33 H33A 120.5 . . ?
C32 C33 H33A 120.5 . . ?
F2 C34 F1 114.3(13) . . ?
F2 C34 C35 114.1(18) . . ?
F1 C34 C35 114.3(13) . . ?
F2 C34 F3 100.3(12) . . ?
F1 C34 F3 99.7(15) . . ?
C35 C34 F3 112.2(12) . . ?
O2 C35 O1 133.4(14) . . ?
O2 C35 C34 110.1(15) . . ?
O1 C35 C34 115.9(13) . . ?

loop_
_geom_bond_atom_site_label_1
_geom_bond_atom_site_label_2
_geom_bond_distance
_geom_bond_site_symmetry_2
_geom_bond_publ_flag
Au1 N1 2.073(8) . ?
Au1 P1 2.245(3) . ?
Au1 Au2 2.8861(8) . ?
Au2 P2 2.264(3) . ?
Au2 S1 2.319(3) . ?
S1 C1 1.698(12) . ?
P1 C9 1.826(10) . ?
P1 C16 1.839(9) . ?
P1 C10 1.839(10) . ?
P2 C28 1.801(9) . ?
P2 C9 1.838(9) . ?
P2 C22 1.839(10) . ?
N1 C1 1.353(13) . ?
N1 C2 1.405(12) . ?
N2 C1 1.354(13) . ?
N2 C7 1.404(15) . ?
N2 H2N 0.8800 . ?
C2 C3 1.356(15) . ?
C2 C7 1.400(16) . ?
C3 C4 1.333(15) . ?
C3 H3A 0.9500 . ?
C4 C5 1.48(2) . ?
C4 C8 1.63(2) . ?
C5 C6 1.36(2) . ?
C5 H5A 0.9500 . ?
C6 C7 1.386(16) . ?
C6 H6A 0.9500 . ?
C8 H8A 0.9800 . ?
C8 H8B 0.9800 . ?
C8 H8C 0.9800 . ?
C9 H9A 0.9900 . ?
C9 H9B 0.9900 . ?
C10 C15 1.368(13) . ?
C10 C11 1.389(15) . ?
C11 C12 1.398(14) . ?
C11 H11A 0.9500 . ?
C12 C13 1.372(16) . ?
C12 H12A 0.9500 . ?
C13 C14 1.375(17) . ?
C13 H13A 0.9500 . ?
C14 C15 1.400(15) . ?
C14 H14A 0.9500 . ?
C15 H15A 0.9500 . ?
C16 C21 1.355(12) . ?
C16 C17 1.419(14) . ?
C17 C18 1.317(14) . ?
C17 H17A 0.9500 . ?
C18 C19 1.348(15) . ?
C18 H18A 0.9500 . ?
C19 C20 1.362(15) . ?
C19 H19A 0.9500 . ?
C20 C21 1.420(14) . ?
C20 H20A 0.9500 . ?
C21 H21A 0.9500 . ?
C22 C23 1.361(14) . ?
C22 C27 1.388(13) . ?
C23 C24 1.374(13) . ?
C23 H23A 0.9500 . ?
C24 C25 1.382(16) . ?
C24 H24A 0.9500 . ?
C25 C26 1.313(17) . ?
C25 H25A 0.9500 . ?
C26 C27 1.396(15) . ?
C26 H26A 0.9500 . ?
C27 H27A 0.9500 . ?
C28 C33 1.346(13) . ?
C28 C29 1.407(14) . ?
C29 C30 1.380(14) . ?
C29 H29A 0.9500 . ?
C30 C31 1.356(14) . ?
C30 H30A 0.9500 . ?
C31 C32 1.334(14) . ?
C31 H31A 0.9500 . ?
C32 C33 1.408(14) . ?
C32 H32A 0.9500 . ?
C33 H33A 0.9500 . ?
F1 C34 1.321(18) . ?
F2 C34 1.288(17) . ?
F3 C34 1.476(19) . ?
C34 C35 1.45(2) . ?
C35 O2 1.254(17) . ?
C35 O1 1.293(17) . ?

loop_
_geom_hbond_atom_site_label_D
_geom_hbond_atom_site_label_H
_geom_hbond_atom_site_label_A
_geom_hbond_distance_DH
_geom_hbond_distance_HA
_geom_hbond_distance_DA
_geom_hbond_angle_DHA
_geom_hbond_site_symmetry_A
N2 H2N O1 0.88 1.85 2.700(13) 163.0 .

loop_
_geom_torsion_atom_site_label_1
_geom_torsion_atom_site_label_2
_geom_torsion_atom_site_label_3
_geom_torsion_atom_site_label_4
_geom_torsion
_geom_torsion_site_symmetry_1
_geom_torsion_site_symmetry_2
_geom_torsion_site_symmetry_3
_geom_torsion_site_symmetry_4
_geom_torsion_publ_flag
N1 Au1 Au2 P2 -178.4(2) . . . . ?
P1 Au1 Au2 P2 0.07(8) . . . . ?
N1 Au1 Au2 S1 4.8(2) . . . . ?
P1 Au1 Au2 S1 -176.73(8) . . . . ?
P2 Au2 S1 C1 -118.6(16) . . . . ?
Au1 Au2 S1 C1 -5.4(3) . . . . ?
N1 Au1 P1 C9 28(7) . . . . ?
Au2 Au1 P1 C9 -24.5(3) . . . . ?
N1 Au1 P1 C16 -91(7) . . . . ?
Au2 Au1 P1 C16 -143.3(3) . . . . ?
N1 Au1 P1 C10 146(7) . . . . ?
Au2 Au1 P1 C10 94.4(4) . . . . ?
S1 Au2 P2 C28 -105.5(16) . . . . ?
Au1 Au2 P2 C28 141.3(3) . . . . ?
S1 Au2 P2 C9 137.8(15) . . . . ?
Au1 Au2 P2 C9 24.6(3) . . . . ?
S1 Au2 P2 C22 15.6(17) . . . . ?
Au1 Au2 P2 C22 -97.6(3) . . . . ?
P1 Au1 N1 C1 -57(7) . . . . ?
Au2 Au1 N1 C1 -4.3(7) . . . . ?
P1 Au1 N1 C2 124(7) . . . . ?
Au2 Au1 N1 C2 176.5(6) . . . . ?
C2 N1 C1 N2 -1.0(10) . . . . ?
Au1 N1 C1 N2 179.8(5) . . . . ?
C2 N1 C1 S1 179.8(6) . . . . ?
Au1 N1 C1 S1 0.5(12) . . . . ?
C7 N2 C1 N1 -0.2(10) . . . . ?
C7 N2 C1 S1 179.1(6) . . . . ?
Au2 S1 C1 N1 4.8(9) . . . . ?
Au2 S1 C1 N2 -174.3(6) . . . . ?
C1 N1 C2 C3 -179.7(10) . . . . ?
Au1 N1 C2 C3 -0.4(13) . . . . ?
C1 N1 C2 C7 1.7(9) . . . . ?
Au1 N1 C2 C7 -179.0(6) . . . . ?
C7 C2 C3 C4 0.9(15) . . . . ?
N1 C2 C3 C4 -177.5(9) . . . . ?
C2 C3 C4 C5 1.2(15) . . . . ?
C2 C3 C4 C8 -178.1(10) . . . . ?
C3 C4 C5 C6 -2.5(16) . . . . ?
C8 C4 C5 C6 176.7(12) . . . . ?
C4 C5 C6 C7 1.7(16) . . . . ?
C5 C6 C7 C2 0.4(15) . . . . ?
C5 C6 C7 N2 179.0(10) . . . . ?
C3 C2 C7 C6 -1.7(14) . . . . ?
N1 C2 C7 C6 177.1(8) . . . . ?
C3 C2 C7 N2 179.4(8) . . . . ?
N1 C2 C7 N2 -1.8(9) . . . . ?
C1 N2 C7 C6 -177.4(10) . . . . ?
C1 N2 C7 C2 1.3(10) . . . . ?
C16 P1 C9 P2 171.1(5) . . . . ?
C10 P1 C9 P2 -76.2(6) . . . . ?
Au1 P1 C9 P2 48.0(5) . . . . ?
C28 P2 C9 P1 -170.1(5) . . . . ?
C22 P2 C9 P1 76.5(6) . . . . ?
Au2 P2 C9 P1 -49.1(6) . . . . ?
C9 P1 C10 C15 110.5(10) . . . . ?
C16 P1 C10 C15 -137.1(10) . . . . ?
Au1 P1 C10 C15 -11.1(11) . . . . ?
C9 P1 C10 C11 -63.8(9) . . . . ?
C16 P1 C10 C11 48.7(10) . . . . ?
Au1 P1 C10 C11 174.7(7) . . . . ?
C15 C10 C11 C12 -1.1(17) . . . . ?
P1 C10 C11 C12 173.0(8) . . . . ?
C10 C11 C12 C13 3.2(17) . . . . ?
C11 C12 C13 C14 -3(2) . . . . ?
C12 C13 C14 C15 1(2) . . . . ?
C11 C10 C15 C14 -1(2) . . . . ?
P1 C10 C15 C14 -175.5(12) . . . . ?
C13 C14 C15 C10 2(2) . . . . ?
C9 P1 C16 C21 17.2(10) . . . . ?
C10 P1 C16 C21 -94.9(9) . . . . ?
Au1 P1 C16 C21 138.4(8) . . . . ?
C9 P1 C16 C17 -162.5(8) . . . . ?
C10 P1 C16 C17 85.4(9) . . . . ?
Au1 P1 C16 C17 -41.3(8) . . . . ?
C21 C16 C17 C18 0.7(16) . . . . ?
P1 C16 C17 C18 -179.6(9) . . . . ?
C16 C17 C18 C19 1.5(18) . . . . ?
C17 C18 C19 C20 -3.4(19) . . . . ?
C18 C19 C20 C21 3.2(17) . . . . ?
C17 C16 C21 C20 -0.9(15) . . . . ?
P1 C16 C21 C20 179.4(8) . . . . ?
C19 C20 C21 C16 -1.0(16) . . . . ?
C28 P2 C22 C23 -67.8(9) . . . . ?
C9 P2 C22 C23 43.7(9) . . . . ?
Au2 P2 C22 C23 168.7(7) . . . . ?
C28 P2 C22 C27 112.8(9) . . . . ?
C9 P2 C22 C27 -135.7(9) . . . . ?
Au2 P2 C22 C27 -10.7(10) . . . . ?
C27 C22 C23 C24 1.1(16) . . . . ?
P2 C22 C23 C24 -178.3(8) . . . . ?
C22 C23 C24 C25 1.0(16) . . . . ?
C23 C24 C25 C26 -4.7(18) . . . . ?
C24 C25 C26 C27 6(2) . . . . ?
C23 C22 C27 C26 0.3(17) . . . . ?
P2 C22 C27 C26 179.7(9) . . . . ?
C25 C26 C27 C22 -3.8(19) . . . . ?
C9 P2 C28 C33 56.4(10) . . . . ?
C22 P2 C28 C33 170.1(8) . . . . ?
Au2 P2 C28 C33 -65.3(9) . . . . ?
C9 P2 C28 C29 -125.5(9) . . . . ?
C22 P2 C28 C29 -11.9(10) . . . . ?
Au2 P2 C28 C29 112.8(9) . . . . ?
C33 C28 C29 C30 1.3(17) . . . . ?
P2 C28 C29 C30 -176.7(9) . . . . ?
C28 C29 C30 C31 2.9(19) . . . . ?
C29 C30 C31 C32 -5.3(19) . . . . ?
C30 C31 C32 C33 3.6(19) . . . . ?
C29 C28 C33 C32 -3.0(17) . . . . ?
P2 C28 C33 C32 175.1(9) . . . . ?
C31 C32 C33 C28 0.6(19) . . . . ?
F2 C34 C35 O2 -59.3(17) . . . . ?
F1 C34 C35 O2 166.6(14) . . . . ?
F3 C34 C35 O2 54.0(18) . . . . ?
F2 C34 C35 O1 128.0(13) . . . . ?
F1 C34 C35 O1 -6(2) . . . . ?
F3 C34 C35 O1 -118.8(13) . . . . ?
